data_7060382
loop_
_publ_author_name
'Mondal, Rajarshi'
'Braun, Jason D.'
'Lozada, Issiah B.'
'Nickel, Rachel'
'van Lierop, Johan'
'Herbert, David E.'

_publ_section_title
;
 Group VIII coordination complexes of bidentate P^N ligands bearing
 \p-extended quinoline or phenanthridine N-heterocycles
;
_journal_issue 9
_journal_name_full 'New Journal of Chemistry'
_journal_page_first 4427
_journal_page_last 4436
_journal_paper_doi 10.1039/D1NJ00254F
_journal_volume 45
_journal_year 2021
_chemical_formula_sum 'C52 H40 Br4 Cl4 Fe2 N2 P2'
_chemical_formula_weight 1327.94
_space_group_crystal_system triclinic
_space_group_IT_number 2
_space_group_name_Hall '-P 1'
_space_group_name_H-M_alt 'P -1'
_atom_sites_solution_hydrogens geom
_audit_creation_method SHELXL-2014/7
_audit_update_record
;
2021-01-05 deposited with the CCDC.	2021-02-09 downloaded from the CCDC.
;
_cell_angle_alpha 107.886(3)
_cell_angle_beta 110.763(3)
_cell_angle_gamma 97.176(3)
_cell_formula_units_Z 1
_cell_length_a 10.360(2)
_cell_length_b 10.778(3)
_cell_length_c 13.244(3)
_cell_measurement_reflns_used 9934
_cell_measurement_temperature 150(2)
_cell_measurement_theta_max 28.02
_cell_measurement_theta_min 2.91
_cell_volume 1269.7(5)
_computing_cell_refinement 'Bruker SAINT'
_computing_data_collection 'Bruker APEX2'
_computing_data_reduction 'Bruker SAINT'
_computing_molecular_graphics 'Bruker SHELXTL'
_computing_publication_material 'Bruker SHELXTL'
_computing_structure_refinement 'SHELXL-2014/7 (Sheldrick, 2014)'
_computing_structure_solution 'SHELXS-97 (Sheldrick 2008)'
_diffrn_ambient_temperature 150(2)
_diffrn_measured_fraction_theta_full 0.999
_diffrn_measured_fraction_theta_max 0.927
_diffrn_measurement_device_type 'Bruker D8 QUEST ECO CMOS'
_diffrn_measurement_method '\f and \w scans'
_diffrn_radiation.monochromator 'TRIUMPH curved--crystal'

_diffrn_radiation_type MoK\a
_diffrn_radiation_wavelength 0.71073
_diffrn_reflns_av_R_equivalents 0.0952
_diffrn_reflns_av_unetI/netI 0.1439
_diffrn_reflns_Laue_measured_fraction_full 0.999
_diffrn_reflns_Laue_measured_fraction_max 0.927
_diffrn_reflns_limit_h_max 14
_diffrn_reflns_limit_h_min -14
_diffrn_reflns_limit_k_max 15
_diffrn_reflns_limit_k_min -15
_diffrn_reflns_limit_l_max 17
_diffrn_reflns_limit_l_min -18
_diffrn_reflns_number 54704
_diffrn_reflns_point_group_measured_fraction_full 0.999
_diffrn_reflns_point_group_measured_fraction_max 0.927
_diffrn_reflns.reduction_process narrow--frame

_diffrn_reflns_theta_full 25.242
_diffrn_reflns_theta_max 30.613
_diffrn_reflns_theta_min 2.917
_diffrn_source 'fine--focus tube'
_exptl_absorpt_coefficient_mu 4.030
_exptl_absorpt_correction_T_max 0.7461
_exptl_absorpt_correction_T_min 0.6099
_exptl_absorpt_correction_type multi-scan
_exptl_absorpt_process_details SADABS-2014/5
_exptl_crystal_colour orange
_exptl_crystal_density_diffrn 1.737
_exptl_crystal_description plate
_exptl_crystal_F_000 656
_exptl_crystal_size_max 0.230
_exptl_crystal_size_mid 0.050
_exptl_crystal_size_min 0.050
_refine_diff_density_max 1.085
_refine_diff_density_min -0.690
_refine_diff_density_rms 0.149
_refine_ls_extinction_method none
_refine_ls_goodness_of_fit_ref 0.899
_refine_ls_hydrogen_treatment constr
_refine_ls_matrix_type full
_refine_ls_number_parameters 298
_refine_ls_number_reflns 7256
_refine_ls_number_restraints 0
_refine_ls_restrained_S_all 0.899
_refine_ls_R_factor_all 0.1568
_refine_ls_R_factor_gt 0.0610
_refine_ls_shift/su_max 0.001
_refine_ls_shift/su_mean 0.000
_refine_ls_structure_factor_coef Fsqd
_refine_ls_weighting_details 'w=1/[\s^2^(Fo^2^)+(0.1000P)^2^+1.1175P] where P=(Fo^2^+2Fc^2^)/3'
_refine_ls_weighting_scheme calc
_refine_ls_wR_factor_gt 0.1255
_refine_ls_wR_factor_ref 0.1657
_reflns_Friedel_coverage 0.000
_reflns_number_gt 4133
_reflns_number_total 7256
_reflns_threshold_expression 'I > 2\s(I)'
_cod_data_source_file d1nj00254f2.cif
_cod_data_source_block deh019_raj_sad
_cod_depositor_comments 'Adding full bibliography for 7060382--7060389.cif.'
_cod_database_code 7060382
_shelx_shelxl_version_number 2014/7
_shelx_space_group_comment
; 
The symmetry employed for this shelxl refinement is uniquely defined 
by the following loop, which should always be used as a source of 
symmetry information in preference to the above space-group names. 
They are only intended as comments. 
;
_shelx_estimated_absorpt_t_min 0.457
_shelx_estimated_absorpt_t_max 0.824

loop_
_space_group_symop_operation_xyz
'x, y, z'
'-x, -y, -z'

loop_
_atom_site_label
_atom_site_type_symbol
_atom_site_fract_x
_atom_site_fract_y
_atom_site_fract_z
_atom_site_U_iso_or_equiv
_atom_site_adp_type
_atom_site_occupancy
_atom_site_site_symmetry_order
_atom_site_calc_flag
_atom_site_refinement_flags_posn
_atom_site_refinement_flags_adp
_atom_site_refinement_flags_occupancy
_atom_site_disorder_assembly
_atom_site_disorder_group
Br1 Br 1.11753(5) 0.50841(6) 0.93017(4) 0.02210(16) Uani 1 1 d . . . . .
Br2 Br 0.77521(6) 0.71596(6) 0.89652(5) 0.02858(17) Uani 1 1 d . . . . .
Fe1 Fe 0.86653(7) 0.52234(7) 0.86921(6) 0.01466(18) Uani 1 1 d . . . . .
P1 P 0.68568(14) 0.31117(13) 0.74309(11) 0.0159(3) Uani 1 1 d . . . . .
Cl2 Cl 0.7907(2) 0.0915(2) 0.06807(17) 0.0570(5) Uani 1 1 d . . . . .
Cl1 Cl 0.5873(2) 0.2093(2) 0.13903(19) 0.0659(6) Uani 1 1 d . . . . .
N1 N 0.8483(4) 0.5000(4) 0.6915(3) 0.0153(9) Uani 1 1 d . . . . .
C10 C 0.6238(5) 0.3342(5) 0.6054(4) 0.0157(10) Uani 1 1 d . . . . .
C9 C 0.7206(5) 0.4300(5) 0.5953(4) 0.0159(10) Uani 1 1 d . . . . .
C14 C 0.7645(5) 0.1702(5) 0.7198(4) 0.0169(11) Uani 1 1 d . . . . .
C20 C 0.5305(5) 0.2522(5) 0.7654(4) 0.0188(11) Uani 1 1 d . . . . .
C2 C 0.9218(5) 0.6056(5) 0.5781(4) 0.0161(10) Uani 1 1 d . . . . .
C1 C 0.9416(5) 0.5801(5) 0.6807(4) 0.0177(11) Uani 1 1 d . . . . .
H1 H 1.0304 0.6254 0.7466 0.021 Uiso 1 1 calc R U . . .
C11 C 0.4923(6) 0.2663(5) 0.5133(4) 0.0212(12) Uani 1 1 d . . . . .
H11 H 0.4260 0.2039 0.5204 0.025 Uiso 1 1 calc R U . . .
C15 C 0.8399(6) 0.1452(5) 0.8191(5) 0.0240(12) Uani 1 1 d . . . . .
H15 H 0.8450 0.1994 0.8928 0.029 Uiso 1 1 calc R U . . .
C8 C 0.6862(5) 0.4490(5) 0.4889(4) 0.0169(11) Uani 1 1 d . . . . .
C21 C 0.4922(6) 0.3462(6) 0.8395(5) 0.0250(12) Uani 1 1 d . . . . .
H21 H 0.5435 0.4387 0.8729 0.030 Uiso 1 1 calc R U . . .
C6 C 0.7718(6) 0.5703(6) 0.3800(5) 0.0245(12) Uani 1 1 d . . . . .
H6 H 0.6841 0.5288 0.3124 0.029 Uiso 1 1 calc R U . . .
C7 C 0.7902(5) 0.5418(5) 0.4796(4) 0.0176(11) Uani 1 1 d . . . . .
C5 C 0.8788(6) 0.6572(6) 0.3789(5) 0.0271(13) Uani 1 1 d . . . . .
H5 H 0.8640 0.6759 0.3107 0.033 Uiso 1 1 calc R U . . .
C25 C 0.4561(6) 0.1179(6) 0.7176(5) 0.0261(13) Uani 1 1 d . . . . .
H25 H 0.4826 0.0525 0.6675 0.031 Uiso 1 1 calc R U . . .
C3 C 1.0312(6) 0.6941(5) 0.5749(5) 0.0234(12) Uani 1 1 d . . . . .
H3 H 1.1200 0.7362 0.6413 0.028 Uiso 1 1 calc R U . . .
C18 C 0.8311(6) -0.0085(6) 0.6066(5) 0.0299(14) Uani 1 1 d . . . . .
H18 H 0.8299 -0.0604 0.5337 0.036 Uiso 1 1 calc R U . . .
C19 C 0.7605(6) 0.0924(5) 0.6137(4) 0.0217(12) Uani 1 1 d . . . . .
H19 H 0.7092 0.1083 0.5456 0.026 Uiso 1 1 calc R U . . .
C12 C 0.4565(6) 0.2891(6) 0.4098(4) 0.0256(13) Uani 1 1 d . . . . .
H12 H 0.3655 0.2423 0.3470 0.031 Uiso 1 1 calc R U . . .
C4 C 1.0088(6) 0.7189(6) 0.4759(5) 0.0260(13) Uani 1 1 d . . . . .
H4 H 1.0822 0.7784 0.4732 0.031 Uiso 1 1 calc R U . . .
C13 C 0.5504(5) 0.3779(6) 0.3976(4) 0.0212(12) Uani 1 1 d . . . . .
H13 H 0.5238 0.3920 0.3264 0.025 Uiso 1 1 calc R U . . .
C17 C 0.9029(6) -0.0342(6) 0.7040(5) 0.0322(14) Uani 1 1 d . . . . .
H17 H 0.9498 -0.1047 0.6982 0.039 Uiso 1 1 calc R U . . .
C22 C 0.3795(6) 0.3059(7) 0.8652(5) 0.0350(15) Uani 1 1 d . . . . .
H22 H 0.3538 0.3703 0.9167 0.042 Uiso 1 1 calc R U . . .
C16 C 0.9068(7) 0.0425(6) 0.8102(5) 0.0368(15) Uani 1 1 d . . . . .
H16 H 0.9559 0.0243 0.8775 0.044 Uiso 1 1 calc R U . . .
C26 C 0.6479(7) 0.1622(7) 0.0290(5) 0.0398(16) Uani 1 1 d . . . . .
H26A H 0.5688 0.0959 -0.0437 0.048 Uiso 1 1 calc R U . . .
H26B H 0.6781 0.2426 0.0133 0.048 Uiso 1 1 calc R U . . .
C23 C 0.3044(6) 0.1710(8) 0.8153(6) 0.0397(17) Uani 1 1 d . . . . .
H23 H 0.2260 0.1430 0.8318 0.048 Uiso 1 1 calc R U . . .
C24 C 0.3423(6) 0.0791(7) 0.7432(5) 0.0367(15) Uani 1 1 d . . . . .
H24 H 0.2903 -0.0132 0.7097 0.044 Uiso 1 1 calc R U . . .

loop_
_atom_site_aniso_label
_atom_site_aniso_U_11
_atom_site_aniso_U_22
_atom_site_aniso_U_33
_atom_site_aniso_U_23
_atom_site_aniso_U_13
_atom_site_aniso_U_12
Br1 0.0175(3) 0.0361(3) 0.0177(3) 0.0139(2) 0.0083(2) 0.0112(2)
Br2 0.0363(4) 0.0283(3) 0.0234(3) 0.0101(2) 0.0109(2) 0.0195(3)
Fe1 0.0134(4) 0.0173(4) 0.0122(3) 0.0055(3) 0.0041(3) 0.0046(3)
P1 0.0170(7) 0.0174(7) 0.0137(6) 0.0066(5) 0.0063(5) 0.0048(5)
Cl2 0.0752(14) 0.0655(13) 0.0623(12) 0.0391(10) 0.0416(11) 0.0475(11)
Cl1 0.0661(13) 0.0740(15) 0.0756(14) 0.0269(12) 0.0444(12) 0.0368(12)
N1 0.016(2) 0.017(2) 0.0124(19) 0.0049(18) 0.0060(17) 0.0039(18)
C10 0.017(3) 0.019(3) 0.010(2) 0.004(2) 0.0050(19) 0.005(2)
C9 0.019(3) 0.018(3) 0.013(2) 0.004(2) 0.008(2) 0.010(2)
C14 0.017(3) 0.014(3) 0.022(3) 0.007(2) 0.011(2) 0.003(2)
C20 0.018(3) 0.024(3) 0.017(2) 0.012(2) 0.007(2) 0.005(2)
C2 0.023(3) 0.013(3) 0.019(2) 0.006(2) 0.016(2) 0.010(2)
C1 0.012(3) 0.021(3) 0.017(2) 0.005(2) 0.004(2) 0.005(2)
C11 0.018(3) 0.026(3) 0.017(2) 0.009(2) 0.006(2) 0.003(2)
C15 0.030(3) 0.021(3) 0.023(3) 0.008(2) 0.013(2) 0.012(2)
C8 0.018(3) 0.023(3) 0.011(2) 0.005(2) 0.007(2) 0.008(2)
C21 0.018(3) 0.033(3) 0.026(3) 0.012(3) 0.009(2) 0.009(2)
C6 0.033(3) 0.032(3) 0.020(3) 0.015(3) 0.016(2) 0.018(3)
C7 0.023(3) 0.015(3) 0.019(2) 0.005(2) 0.011(2) 0.011(2)
C5 0.041(4) 0.034(3) 0.028(3) 0.024(3) 0.024(3) 0.021(3)
C25 0.020(3) 0.029(3) 0.026(3) 0.012(3) 0.006(2) 0.003(2)
C3 0.030(3) 0.016(3) 0.024(3) 0.006(2) 0.013(2) 0.007(2)
C18 0.029(3) 0.023(3) 0.031(3) -0.002(3) 0.018(3) 0.002(3)
C19 0.021(3) 0.021(3) 0.021(3) 0.006(2) 0.009(2) 0.003(2)
C12 0.018(3) 0.035(3) 0.015(3) 0.006(2) 0.001(2) 0.004(3)
C4 0.034(3) 0.022(3) 0.038(3) 0.017(3) 0.027(3) 0.012(3)
C13 0.021(3) 0.031(3) 0.012(2) 0.010(2) 0.006(2) 0.011(2)
C17 0.029(3) 0.021(3) 0.047(4) 0.006(3) 0.018(3) 0.015(3)
C22 0.025(3) 0.060(5) 0.033(3) 0.023(3) 0.017(3) 0.024(3)
C16 0.035(4) 0.034(4) 0.037(3) 0.015(3) 0.005(3) 0.018(3)
C26 0.031(4) 0.049(4) 0.037(4) 0.024(3) 0.006(3) 0.009(3)
C23 0.020(3) 0.073(5) 0.043(4) 0.040(4) 0.016(3) 0.015(3)
C24 0.024(3) 0.047(4) 0.039(4) 0.022(3) 0.012(3) -0.001(3)

loop_
_atom_type_symbol
_atom_type_description
_atom_type_scat_dispersion_real
_atom_type_scat_dispersion_imag
_atom_type_scat_source
C C 0.0033 0.0016 'International Tables Vol C Tables 4.2.6.8 and 6.1.1.4'
H H 0.0000 0.0000 'International Tables Vol C Tables 4.2.6.8 and 6.1.1.4'
N N 0.0061 0.0033 'International Tables Vol C Tables 4.2.6.8 and 6.1.1.4'
P P 0.1023 0.0942 'International Tables Vol C Tables 4.2.6.8 and 6.1.1.4'
Fe Fe 0.3463 0.8444 'International Tables Vol C Tables 4.2.6.8 and 6.1.1.4'
Br Br -0.2901 2.4595 'International Tables Vol C Tables 4.2.6.8 and 6.1.1.4'
Cl Cl 0.1484 0.1585 'International Tables Vol C Tables 4.2.6.8 and 6.1.1.4'

loop_
_geom_angle_atom_site_label_1
_geom_angle_atom_site_label_2
_geom_angle_atom_site_label_3
_geom_angle
_geom_angle_site_symmetry_1
_geom_angle_site_symmetry_3
_geom_angle_publ_flag
Fe1 Br1 Fe1 93.76(3) . 2_767 ?
N1 Fe1 Br2 94.17(11) . . ?
N1 Fe1 P1 76.27(11) . . ?
Br2 Fe1 P1 114.19(5) . . ?
N1 Fe1 Br1 91.10(11) . . ?
Br2 Fe1 Br1 129.49(4) . . ?
P1 Fe1 Br1 115.85(5) . . ?
N1 Fe1 Br1 167.73(11) . 2_767 ?
Br2 Fe1 Br1 96.78(3) . 2_767 ?
P1 Fe1 Br1 94.12(4) . 2_767 ?
Br1 Fe1 Br1 86.24(3) . 2_767 ?
C14 P1 C20 105.3(2) . . ?
C14 P1 C10 105.1(2) . . ?
C20 P1 C10 108.1(2) . . ?
C14 P1 Fe1 111.48(17) . . ?
C20 P1 Fe1 124.56(18) . . ?
C10 P1 Fe1 100.77(17) . . ?
C1 N1 C9 118.1(4) . . ?
C1 N1 Fe1 119.3(3) . . ?
C9 N1 Fe1 120.1(3) . . ?
C11 C10 C9 119.5(4) . . ?
C11 C10 P1 124.8(4) . . ?
C9 C10 P1 115.7(3) . . ?
N1 C9 C8 122.4(5) . . ?
N1 C9 C10 117.6(4) . . ?
C8 C9 C10 120.0(4) . . ?
C19 C14 C15 119.2(5) . . ?
C19 C14 P1 124.6(4) . . ?
C15 C14 P1 116.1(4) . . ?
C25 C20 C21 119.7(5) . . ?
C25 C20 P1 122.7(4) . . ?
C21 C20 P1 117.5(4) . . ?
C3 C2 C7 120.6(4) . . ?
C3 C2 C1 120.6(5) . . ?
C7 C2 C1 118.8(5) . . ?
N1 C1 C2 125.0(4) . . ?
N1 C1 H1 117.5 . . ?
C2 C1 H1 117.5 . . ?
C10 C11 C12 120.2(5) . . ?
C10 C11 H11 119.9 . . ?
C12 C11 H11 119.9 . . ?
C16 C15 C14 120.1(5) . . ?
C16 C15 H15 119.9 . . ?
C14 C15 H15 119.9 . . ?
C13 C8 C9 118.2(5) . . ?
C13 C8 C7 123.2(4) . . ?
C9 C8 C7 118.6(4) . . ?
C20 C21 C22 120.2(6) . . ?
C20 C21 H21 119.9 . . ?
C22 C21 H21 119.9 . . ?
C5 C6 C7 120.7(5) . . ?
C5 C6 H6 119.7 . . ?
C7 C6 H6 119.7 . . ?
C6 C7 C2 117.9(5) . . ?
C6 C7 C8 125.1(5) . . ?
C2 C7 C8 117.0(4) . . ?
C6 C5 C4 121.2(5) . . ?
C6 C5 H5 119.4 . . ?
C4 C5 H5 119.4 . . ?
C20 C25 C24 119.5(6) . . ?
C20 C25 H25 120.3 . . ?
C24 C25 H25 120.3 . . ?
C4 C3 C2 119.6(5) . . ?
C4 C3 H3 120.2 . . ?
C2 C3 H3 120.2 . . ?
C17 C18 C19 120.5(5) . . ?
C17 C18 H18 119.8 . . ?
C19 C18 H18 119.8 . . ?
C14 C19 C18 120.0(5) . . ?
C14 C19 H19 120.0 . . ?
C18 C19 H19 120.0 . . ?
C13 C12 C11 120.9(5) . . ?
C13 C12 H12 119.6 . . ?
C11 C12 H12 119.6 . . ?
C3 C4 C5 120.1(5) . . ?
C3 C4 H4 119.9 . . ?
C5 C4 H4 119.9 . . ?
C12 C13 C8 121.0(4) . . ?
C12 C13 H13 119.5 . . ?
C8 C13 H13 119.5 . . ?
C18 C17 C16 119.9(5) . . ?
C18 C17 H17 120.0 . . ?
C16 C17 H17 120.0 . . ?
C21 C22 C23 119.6(6) . . ?
C21 C22 H22 120.2 . . ?
C23 C22 H22 120.2 . . ?
C15 C16 C17 120.2(5) . . ?
C15 C16 H16 119.9 . . ?
C17 C16 H16 119.9 . . ?
Cl2 C26 Cl1 111.3(3) . . ?
Cl2 C26 H26A 109.4 . . ?
Cl1 C26 H26A 109.4 . . ?
Cl2 C26 H26B 109.4 . . ?
Cl1 C26 H26B 109.4 . . ?
H26A C26 H26B 108.0 . . ?
C24 C23 C22 120.2(6) . . ?
C24 C23 H23 119.9 . . ?
C22 C23 H23 119.9 . . ?
C23 C24 C25 120.9(6) . . ?
C23 C24 H24 119.5 . . ?
C25 C24 H24 119.5 . . ?

loop_
_geom_bond_atom_site_label_1
_geom_bond_atom_site_label_2
_geom_bond_distance
_geom_bond_site_symmetry_2
_geom_bond_publ_flag
Br1 Fe1 2.4738(10) . ?
Br1 Fe1 2.7277(10) 2_767 ?
Br2 Fe1 2.3777(10) . ?
Fe1 N1 2.227(4) . ?
Fe1 P1 2.4210(16) . ?
Fe1 Br1 2.7277(10) 2_767 ?
P1 C14 1.808(5) . ?
P1 C20 1.809(5) . ?
P1 C10 1.813(5) . ?
Cl2 C26 1.737(6) . ?
Cl1 C26 1.747(7) . ?
N1 C1 1.290(6) . ?
N1 C9 1.381(6) . ?
C10 C11 1.380(7) . ?
C10 C9 1.418(7) . ?
C9 C8 1.412(6) . ?
C14 C19 1.381(7) . ?
C14 C15 1.398(7) . ?
C20 C25 1.379(7) . ?
C20 C21 1.383(8) . ?
C2 C3 1.408(7) . ?
C2 C7 1.410(7) . ?
C2 C1 1.419(6) . ?
C1 H1 0.9500 . ?
C11 C12 1.395(7) . ?
C11 H11 0.9500 . ?
C15 C16 1.374(8) . ?
C15 H15 0.9500 . ?
C8 C13 1.408(7) . ?
C8 C7 1.441(7) . ?
C21 C22 1.384(8) . ?
C21 H21 0.9500 . ?
C6 C5 1.366(8) . ?
C6 C7 1.399(7) . ?
C6 H6 0.9500 . ?
C5 C4 1.389(8) . ?
C5 H5 0.9500 . ?
C25 C24 1.389(8) . ?
C25 H25 0.9500 . ?
C3 C4 1.364(7) . ?
C3 H3 0.9500 . ?
C18 C17 1.373(8) . ?
C18 C19 1.382(8) . ?
C18 H18 0.9500 . ?
C19 H19 0.9500 . ?
C12 C13 1.365(8) . ?
C12 H12 0.9500 . ?
C4 H4 0.9500 . ?
C13 H13 0.9500 . ?
C17 C16 1.379(8) . ?
C17 H17 0.9500 . ?
C22 C23 1.385(9) . ?
C22 H22 0.9500 . ?
C16 H16 0.9500 . ?
C26 H26A 0.9900 . ?
C26 H26B 0.9900 . ?
C23 C24 1.352(10) . ?
C23 H23 0.9500 . ?
C24 H24 0.9500 . ?
